data_2300196
loop_
_publ_author_name
'Fan, Jiandong'
'Zhang, Huaijin'
'Yu, Wentao'
'Yu, Haohai'
'Wang, Jiyang'
'Jiang, Minhua'

_publ_section_title
;
 A Yb^3+^-doped NaY(WO~4~)~2~ crystal grown by the Czochralski
 technique
;
_journal_coeditor_code AJ5103
_journal_issue 3
_journal_name_full 'Journal of Applied Crystallography'
_journal_page_first 584
_journal_page_last 591
_journal_paper_doi 10.1107/S0021889808008649
_journal_volume 41
_journal_year 2008
_chemical_formula_moiety 'Na O8 W2 Y0.95 Yb0.05'
_chemical_formula_sum 'Na O8 W2 Y0.95 Yb0.05'
_chemical_formula_weight 611.81
_chemical_name_systematic
;
 ?
;
_space_group_IT_number 88
_symmetry_cell_setting tetragonal
_symmetry_space_group_name_Hall '-I 4ad'
_symmetry_space_group_name_H-M 'I 41/a :2'
_atom_sites_solution_primary direct
_atom_sites_solution_secondary difmap
_audit_creation_method SHELXL-97
_cell_angle_alpha 90.00
_cell_angle_beta 90.00
_cell_angle_gamma 90.00
_cell_formula_units_Z 2
_cell_length_a 5.2039(2)
_cell_length_b 5.2039(2)
_cell_length_c 11.2838(9)
_cell_measurement_reflns_used 995
_cell_measurement_temperature 293(2)
_cell_measurement_theta_max 33.11
_cell_measurement_theta_min 4.31
_cell_volume 305.57(3)
_computing_cell_refinement 'APEX2 Software Suite (Bruker,2005)'
_computing_data_collection 'APEX2 Software Suite (Bruker,2005)'
_computing_data_reduction 'APEX2 Software Suite (Bruker,2005)'
_computing_molecular_graphics 'SHELXTL (Bruker, 1997)'
_computing_publication_material 'WINGX (Farrugia,1999)'
_computing_structure_refinement 'SHELXL-97 (Sheldrick, 1997)'
_computing_structure_solution 'SIR97 (Altomare,1999)'
_diffrn_ambient_temperature 293(2)
_diffrn_measured_fraction_theta_full 0.986
_diffrn_measured_fraction_theta_max 0.986
_diffrn_measurement_device_type 'Bruker APEX2 CCD area-detector diffractometer'
_diffrn_measurement_method '\f and \w scans'
_diffrn_radiation_monochromator graphite
_diffrn_radiation_source 'fine-focus sealed tube'
_diffrn_radiation_type MoK\a
_diffrn_radiation_wavelength 0.71073
_diffrn_reflns_av_R_equivalents 0.0436
_diffrn_reflns_av_sigmaI/netI 0.0413
_diffrn_reflns_limit_h_max 5
_diffrn_reflns_limit_h_min -6
_diffrn_reflns_limit_k_max 8
_diffrn_reflns_limit_k_min -7
_diffrn_reflns_limit_l_max 12
_diffrn_reflns_limit_l_min -17
_diffrn_reflns_number 1208
_diffrn_reflns_theta_full 33.36
_diffrn_reflns_theta_max 33.36
_diffrn_reflns_theta_min 4.31
_diffrn_standards_decay_% 0
_diffrn_standards_interval_count 0
_diffrn_standards_interval_time 0
_diffrn_standards_number 0
_exptl_absorpt_coefficient_mu 47.332
_exptl_absorpt_correction_T_max 0.3127
_exptl_absorpt_correction_T_min 0.0324
_exptl_absorpt_correction_type numerical
_exptl_absorpt_process_details 'APEX2 Software Suite (Bruker,2005)'
_exptl_crystal_colour colourless
_exptl_crystal_density_diffrn 6.649
_exptl_crystal_density_method 'not measured'
_exptl_crystal_description plate
_exptl_crystal_F_000 527
_exptl_crystal_size_max 0.23
_exptl_crystal_size_mid 0.15
_exptl_crystal_size_min 0.03
_refine_diff_density_max 2.087
_refine_diff_density_min -3.038
_refine_ls_extinction_coef 0.038(2)
_refine_ls_extinction_expression Fc^*^=kFc[1+0.001xFc^2^\l^3^/sin(2\q)]^-1/4^
_refine_ls_extinction_method SHELXL
_refine_ls_goodness_of_fit_ref 1.230
_refine_ls_hydrogen_treatment none
_refine_ls_matrix_type full
_refine_ls_number_parameters 15
_refine_ls_number_reflns 292
_refine_ls_number_restraints 0
_refine_ls_restrained_S_all 1.230
_refine_ls_R_factor_all 0.0306
_refine_ls_R_factor_gt 0.0279
_refine_ls_shift/su_max 0.000
_refine_ls_shift/su_mean 0.000
_refine_ls_structure_factor_coef Fsqd
_refine_ls_weighting_details 'calc w=1/[\s^2^(Fo^2^)+(0.0221P)^2^+2.0193P] where P=(Fo^2^+2Fc^2^)/3'
_refine_ls_weighting_scheme calc
_refine_ls_wR_factor_gt 0.0636
_refine_ls_wR_factor_ref 0.0645
_reflns_number_gt 257
_reflns_number_total 292
_reflns_threshold_expression >2sigma(I)
_cod_data_source_file aj5103.cif
_cod_data_source_block fanjd02
_cod_depositor_comments
;
The following automatic conversions were performed:
'_symmetry_cell_setting' value 'Tetragonal' changed to 'tetragonal'
according to '/home/saulius/struct/CIF-dictionaries/cif_core.dic'
dictionary named 'cif_core.dic' version 2.4.1 from 2010-06-29.

Automatic conversion script
Id: cif_fix_enum 1527 2010-12-29 10:47:43Z saulius 

The following automatic conversions were performed:

'_symmetry_cell_setting' value 'Tetragonal' changed to 'tetragonal'
according to /home/saulius/struct/CIF-dictionaries/cif_core.dic
dictionary named 'cif_core.dic' version 2.4.1 from 2010-06-29.

Automatic conversion script
Id: cif_fix_values 1715 2011-07-08 13:25:40Z adriana 
;
_cod_original_sg_symbol_Hall '-I 4ad '
_cod_original_sg_symbol_H-M 'I4(1)/a  '
_cod_database_code 2300196
_cod_database_fobs_code 2300196

loop_
_symmetry_equiv_pos_as_xyz
'x, y, z'
'-x+1/2, -y, z+1/2'
'-y+3/4, x+1/4, z+1/4'
'y+3/4, -x+3/4, z+3/4'
'x+1/2, y+1/2, z+1/2'
'-x+1, -y+1/2, z+1'
'-y+5/4, x+3/4, z+3/4'
'y+5/4, -x+5/4, z+5/4'
'-x, -y, -z'
'x-1/2, y, -z-1/2'
'y-3/4, -x-1/4, -z-1/4'
'-y-3/4, x-3/4, -z-3/4'
'-x+1/2, -y+1/2, -z+1/2'
'x, y+1/2, -z'
'y-1/4, -x+1/4, -z+1/4'
'-y-1/4, x-1/4, -z-1/4'

loop_
_atom_site_type_symbol
_atom_site_label
_atom_site_fract_x
_atom_site_fract_y
_atom_site_fract_z
_atom_site_U_iso_or_equiv
_atom_site_adp_type
_atom_site_calc_flag
_atom_site_refinement_flags
_atom_site_occupancy
_atom_site_disorder_assembly
_atom_site_disorder_group
W W1 0.5000 1.2500 0.8750 0.0111(2) Uani d S 1 . .
Y Y1 0.0000 0.7500 0.8750 0.0090(4) Uani d SP 0.475 . .
Na Na1 0.0000 0.7500 0.8750 0.0090(4) Uani d SP 0.50 . .
Yb Yb1 0.0000 0.7500 0.8750 0.0090(4) Uani d SP 0.025 . .
O O1 0.3443(7) 1.0072(7) 0.7891(4) 0.0195(7) Uani d . 1 . .

loop_
_atom_site_aniso_label
_atom_site_aniso_U_11
_atom_site_aniso_U_22
_atom_site_aniso_U_33
_atom_site_aniso_U_12
_atom_site_aniso_U_13
_atom_site_aniso_U_23
W1 0.0110(2) 0.0110(2) 0.0111(3) 0.000 0.000 0.000
Y1 0.0108(5) 0.0108(5) 0.0054(8) 0.000 0.000 0.000
Na1 0.0108(5) 0.0108(5) 0.0054(8) 0.000 0.000 0.000
Yb1 0.0108(5) 0.0108(5) 0.0054(8) 0.000 0.000 0.000
O1 0.0173(17) 0.0246(19) 0.0165(16) -0.0035(16) 0.0012(15) -0.0045(16)

loop_
_atom_type_symbol
_atom_type_description
_atom_type_scat_dispersion_real
_atom_type_scat_dispersion_imag
_atom_type_scat_source
O O 0.0106 0.0060 'International Tables Vol C Tables 4.2.6.8 and 6.1.1.4'
Na Na 0.0362 0.0249 'International Tables Vol C Tables 4.2.6.8 and 6.1.1.4'
Y Y -2.7962 3.5667 'International Tables Vol C Tables 4.2.6.8 and 6.1.1.4'
W W -0.8490 6.8722 'International Tables Vol C Tables 4.2.6.8 and 6.1.1.4'
Yb Yb -0.3850 5.5486 'International Tables Vol C Tables 4.2.6.8 and 6.1.1.4'

loop_
_geom_angle_atom_site_label_1
_geom_angle_atom_site_label_2
_geom_angle_atom_site_label_3
_geom_angle_site_symmetry_1
_geom_angle_site_symmetry_3
_geom_angle
_geom_angle_publ_flag
O1 W1 O1 . 16_767 107.10(13) ?
O1 W1 O1 . 11_577 107.10(13) ?
O1 W1 O1 16_767 11_577 114.3(3) ?
O1 W1 O1 . 6_574 114.3(3) ?
O1 W1 O1 16_767 6_574 107.10(13) ?
O1 W1 O1 11_577 6_574 107.10(13) ?
O1 W1 Yb1 . 1_665 145.17(13) ?
O1 W1 Yb1 16_767 1_665 79.66(12) ?
O1 W1 Yb1 11_577 1_665 100.34(12) ?
O1 W1 Yb1 6_574 1_665 34.83(13) ?
O1 W1 Na1 . 1_665 145.17(13) ?
O1 W1 Na1 16_767 1_665 79.66(12) ?
O1 W1 Na1 11_577 1_665 100.34(12) ?
O1 W1 Na1 6_574 1_665 34.83(13) ?
Yb1 W1 Na1 1_665 1_665 0.0 ?
O1 W1 Na1 . 1_655 79.66(12) ?
O1 W1 Na1 16_767 1_655 34.83(13) ?
O1 W1 Na1 11_577 1_655 145.17(13) ?
O1 W1 Na1 6_574 1_655 100.34(12) ?
Yb1 W1 Na1 1_665 1_655 90.0 ?
Na1 W1 Na1 1_665 1_655 90.0 ?
O1 W1 Yb1 . 1_655 79.66(12) ?
O1 W1 Yb1 16_767 1_655 34.83(13) ?
O1 W1 Yb1 11_577 1_655 145.17(13) ?
O1 W1 Yb1 6_574 1_655 100.34(12) ?
Yb1 W1 Yb1 1_665 1_655 90.0 ?
Na1 W1 Yb1 1_665 1_655 90.0 ?
Na1 W1 Yb1 1_655 1_655 0.0 ?
O1 W1 Yb1 . 1_565 100.34(12) ?
O1 W1 Yb1 16_767 1_565 145.17(13) ?
O1 W1 Yb1 11_577 1_565 34.83(13) ?
O1 W1 Yb1 6_574 1_565 79.66(12) ?
Yb1 W1 Yb1 1_665 1_565 90.0 ?
Na1 W1 Yb1 1_665 1_565 90.0 ?
Na1 W1 Yb1 1_655 1_565 180.0 ?
Yb1 W1 Yb1 1_655 1_565 180.0 ?
O1 W1 Na1 . 1_565 100.34(12) ?
O1 W1 Na1 16_767 1_565 145.17(13) ?
O1 W1 Na1 11_577 1_565 34.83(13) ?
O1 W1 Na1 6_574 1_565 79.66(12) ?
Yb1 W1 Na1 1_665 1_565 90.0 ?
Na1 W1 Na1 1_665 1_565 90.0 ?
Na1 W1 Na1 1_655 1_565 180.0 ?
Yb1 W1 Na1 1_655 1_565 180.0 ?
Yb1 W1 Na1 1_565 1_565 0.0 ?
O1 Y1 O1 8_354 13_566 125.70(12) ?
O1 Y1 O1 8_354 10_557 125.70(12) ?
O1 Y1 O1 13_566 10_557 80.4(2) ?
O1 Y1 O1 8_354 3 80.4(2) ?
O1 Y1 O1 13_566 3 125.70(12) ?
O1 Y1 O1 10_557 3 125.70(12) ?
O1 Y1 O1 8_354 6_464 153.25(18) ?
O1 Y1 O1 13_566 6_464 68.83(9) ?
O1 Y1 O1 10_557 6_464 75.74(14) ?
O1 Y1 O1 3 6_464 73.40(8) ?
O1 Y1 O1 8_354 . 73.40(8) ?
O1 Y1 O1 13_566 . 75.74(14) ?
O1 Y1 O1 10_557 . 68.83(9) ?
O1 Y1 O1 3 . 153.25(18) ?
O1 Y1 O1 6_464 . 133.2(2) ?
O1 Y1 O1 8_354 11_567 68.83(9) ?
O1 Y1 O1 13_566 11_567 73.40(8) ?
O1 Y1 O1 10_557 11_567 153.25(18) ?
O1 Y1 O1 3 11_567 75.74(14) ?
O1 Y1 O1 6_464 11_567 99.09(7) ?
O1 Y1 O1 . 11_567 99.09(7) ?
O1 Y1 O1 8_354 16_667 75.74(14) ?
O1 Y1 O1 13_566 16_667 153.25(18) ?
O1 Y1 O1 10_557 16_667 73.40(8) ?
O1 Y1 O1 3 16_667 68.83(9) ?
O1 Y1 O1 6_464 16_667 99.09(7) ?
O1 Y1 O1 . 16_667 99.09(7) ?
O1 Y1 O1 11_567 16_667 133.2(2) ?
O1 Y1 Na1 8_354 13_466 159.36(8) ?
O1 Y1 Na1 13_566 13_466 70.43(9) ?
O1 Y1 Na1 10_557 13_466 37.99(9) ?
O1 Y1 Na1 3 13_466 100.80(10) ?
O1 Y1 Na1 6_464 13_466 37.75(9) ?
O1 Y1 Na1 . 13_466 101.90(10) ?
O1 Y1 Na1 11_567 13_466 131.64(10) ?
O1 Y1 Na1 16_667 13_466 85.41(9) ?
O1 Y1 Na1 8_354 9_577 37.99(9) ?
O1 Y1 Na1 13_566 9_577 159.36(8) ?
O1 Y1 Na1 10_557 9_577 100.80(10) ?
O1 Y1 Na1 3 9_577 70.43(9) ?
O1 Y1 Na1 6_464 9_577 131.64(10) ?
O1 Y1 Na1 . 9_577 85.41(9) ?
O1 Y1 Na1 11_567 9_577 101.90(10) ?
O1 Y1 Na1 16_667 9_577 37.75(9) ?
Na1 Y1 Na1 13_466 9_577 122.705(3) ?
O1 Y1 Y1 8_354 13_466 159.36(8) ?
O1 Y1 Y1 13_566 13_466 70.43(9) ?
O1 Y1 Y1 10_557 13_466 37.99(9) ?
O1 Y1 Y1 3 13_466 100.80(10) ?
O1 Y1 Y1 6_464 13_466 37.75(9) ?
O1 Y1 Y1 . 13_466 101.90(10) ?
O1 Y1 Y1 11_567 13_466 131.64(10) ?
O1 Y1 Y1 16_667 13_466 85.41(9) ?
Na1 Y1 Y1 13_466 13_466 0.0 ?
Na1 Y1 Y1 9_577 13_466 122.705(3) ?
O1 Y1 Yb1 8_354 9_577 37.99(9) ?
O1 Y1 Yb1 13_566 9_577 159.36(8) ?
O1 Y1 Yb1 10_557 9_577 100.80(10) ?
O1 Y1 Yb1 3 9_577 70.43(9) ?
O1 Y1 Yb1 6_464 9_577 131.64(10) ?
O1 Y1 Yb1 . 9_577 85.41(9) ?
O1 Y1 Yb1 11_567 9_577 101.90(10) ?
O1 Y1 Yb1 16_667 9_577 37.75(9) ?
Na1 Y1 Yb1 13_466 9_577 122.705(3) ?
Na1 Y1 Yb1 9_577 9_577 0.0 ?
Y1 Y1 Yb1 13_466 9_577 122.705(3) ?
W1 O1 Yb1 . 13_566 130.77(18) ?
W1 O1 Na1 . 13_566 130.77(18) ?
Yb1 O1 Na1 13_566 13_566 0.0 ?
W1 O1 Y1 . 13_566 130.77(18) ?
Yb1 O1 Y1 13_566 13_566 0.0 ?
Na1 O1 Y1 13_566 13_566 0.0 ?
W1 O1 Y1 . . 120.4(2) ?
Yb1 O1 Y1 13_566 . 104.26(14) ?
Na1 O1 Y1 13_566 . 104.26(14) ?
Y1 O1 Y1 13_566 . 104.26(14) ?

loop_
_geom_bond_atom_site_label_1
_geom_bond_atom_site_label_2
_geom_bond_site_symmetry_2
_geom_bond_distance
_geom_bond_publ_flag
W1 O1 . 1.787(4) ?
W1 O1 16_767 1.787(4) ?
W1 O1 11_577 1.787(4) ?
W1 O1 6_574 1.787(4) ?
W1 Yb1 1_665 3.67971(14) ?
W1 Na1 1_665 3.67971(14) ?
W1 Na1 1_655 3.67971(14) ?
W1 Yb1 1_655 3.67971(14) ?
W1 Yb1 1_565 3.67971(14) ?
W1 Na1 1_565 3.67971(14) ?
Y1 O1 8_354 2.424(4) ?
Y1 O1 13_566 2.424(4) ?
Y1 O1 10_557 2.424(4) ?
Y1 O1 3 2.424(4) ?
Y1 O1 6_464 2.437(4) ?
Y1 O1 . 2.437(4) ?
Y1 O1 11_567 2.437(4) ?
Y1 O1 16_667 2.437(4) ?
Y1 Na1 13_466 3.83770(17) ?
Y1 Na1 9_577 3.83769(19) ?
Y1 Y1 13_466 3.83770(17) ?
Y1 Yb1 9_577 3.83769(19) ?
O1 Yb1 13_566 2.424(4) ?
O1 Na1 13_566 2.424(4) ?
O1 Y1 13_566 2.424(4) ?

loop_
_geom_torsion_atom_site_label_1
_geom_torsion_atom_site_label_2
_geom_torsion_atom_site_label_3
_geom_torsion_atom_site_label_4
_geom_torsion_site_symmetry_1
_geom_torsion_site_symmetry_2
_geom_torsion_site_symmetry_3
_geom_torsion_site_symmetry_4
_geom_torsion
_geom_torsion_publ_flag
O1 W1 O1 Yb1 16_767 . . 13_566 -68.56(13) ?
O1 W1 O1 Yb1 11_577 . . 13_566 168.4(3) ?
O1 W1 O1 Yb1 6_574 . . 13_566 49.9(2) ?
Yb1 W1 O1 Yb1 1_665 . . 13_566 27.9(4) ?
Na1 W1 O1 Yb1 1_665 . . 13_566 27.9(4) ?
Na1 W1 O1 Yb1 1_655 . . 13_566 -46.9(2) ?
Yb1 W1 O1 Yb1 1_655 . . 13_566 -46.9(2) ?
Yb1 W1 O1 Yb1 1_565 . . 13_566 133.1(2) ?
Na1 W1 O1 Yb1 1_565 . . 13_566 133.1(2) ?
O1 W1 O1 Na1 16_767 . . 13_566 -68.56(13) ?
O1 W1 O1 Na1 11_577 . . 13_566 168.4(3) ?
O1 W1 O1 Na1 6_574 . . 13_566 49.9(2) ?
Yb1 W1 O1 Na1 1_665 . . 13_566 27.9(4) ?
Na1 W1 O1 Na1 1_665 . . 13_566 27.9(4) ?
Na1 W1 O1 Na1 1_655 . . 13_566 -46.9(2) ?
Yb1 W1 O1 Na1 1_655 . . 13_566 -46.9(2) ?
Yb1 W1 O1 Na1 1_565 . . 13_566 133.1(2) ?
Na1 W1 O1 Na1 1_565 . . 13_566 133.1(2) ?
O1 W1 O1 Y1 16_767 . . 13_566 -68.56(13) ?
O1 W1 O1 Y1 11_577 . . 13_566 168.4(3) ?
O1 W1 O1 Y1 6_574 . . 13_566 49.9(2) ?
Yb1 W1 O1 Y1 1_665 . . 13_566 27.9(4) ?
Na1 W1 O1 Y1 1_665 . . 13_566 27.9(4) ?
Na1 W1 O1 Y1 1_655 . . 13_566 -46.9(2) ?
Yb1 W1 O1 Y1 1_655 . . 13_566 -46.9(2) ?
Yb1 W1 O1 Y1 1_565 . . 13_566 133.1(2) ?
Na1 W1 O1 Y1 1_565 . . 13_566 133.1(2) ?
O1 W1 O1 Y1 16_767 . . . 83.5(3) ?
O1 W1 O1 Y1 11_577 . . . -39.6(2) ?
O1 W1 O1 Y1 6_574 . . . -158.0(3) ?
Yb1 W1 O1 Y1 1_665 . . . 180.0 ?
Na1 W1 O1 Y1 1_665 . . . 180.0 ?
Na1 W1 O1 Y1 1_655 . . . 105.20(19) ?
Yb1 W1 O1 Y1 1_655 . . . 105.20(19) ?
Yb1 W1 O1 Y1 1_565 . . . -74.80(19) ?
Na1 W1 O1 Y1 1_565 . . . -74.80(19) ?
O1 Y1 O1 W1 8_354 . . . -23.8(2) ?
O1 Y1 O1 W1 13_566 . . . -158.5(3) ?
O1 Y1 O1 W1 10_557 . . . 116.45(14) ?
O1 Y1 O1 W1 3 . . . -12.0(4) ?
O1 Y1 O1 W1 6_464 . . . 160.0(2) ?
O1 Y1 O1 W1 11_567 . . . -88.3(3) ?
O1 Y1 O1 W1 16_667 . . . 48.3(2) ?
Na1 Y1 O1 W1 13_466 . . . 135.48(19) ?
Na1 Y1 O1 W1 9_577 . . . 13.00(19) ?
Y1 Y1 O1 W1 13_466 . . . 135.48(19) ?
Yb1 Y1 O1 W1 9_577 . . . 13.00(19) ?
O1 Y1 O1 Yb1 8_354 . . 13_566 134.75(16) ?
O1 Y1 O1 Yb1 13_566 . . 13_566 0.0 ?
O1 Y1 O1 Yb1 10_557 . . 13_566 -85.0(2) ?
O1 Y1 O1 Yb1 3 . . 13_566 146.5(2) ?
O1 Y1 O1 Yb1 6_464 . . 13_566 -41.50(10) ?
O1 Y1 O1 Yb1 11_567 . . 13_566 70.18(5) ?
O1 Y1 O1 Yb1 16_667 . . 13_566 -153.18(17) ?
Na1 Y1 O1 Yb1 13_466 . . 13_566 -66.00(13) ?
Na1 Y1 O1 Yb1 9_577 . . 13_566 171.52(13) ?
Y1 Y1 O1 Yb1 13_466 . . 13_566 -66.00(13) ?
Yb1 Y1 O1 Yb1 9_577 . . 13_566 171.52(13) ?
O1 Y1 O1 Na1 8_354 . . 13_566 134.75(16) ?
O1 Y1 O1 Na1 13_566 . . 13_566 0.0 ?
O1 Y1 O1 Na1 10_557 . . 13_566 -85.0(2) ?
O1 Y1 O1 Na1 3 . . 13_566 146.5(2) ?
O1 Y1 O1 Na1 6_464 . . 13_566 -41.50(10) ?
O1 Y1 O1 Na1 11_567 . . 13_566 70.18(5) ?
O1 Y1 O1 Na1 16_667 . . 13_566 -153.18(17) ?
Na1 Y1 O1 Na1 13_466 . . 13_566 -66.00(13) ?
Na1 Y1 O1 Na1 9_577 . . 13_566 171.52(13) ?
Y1 Y1 O1 Na1 13_466 . . 13_566 -66.00(13) ?
Yb1 Y1 O1 Na1 9_577 . . 13_566 171.52(13) ?
O1 Y1 O1 Y1 8_354 . . 13_566 134.75(16) ?
O1 Y1 O1 Y1 13_566 . . 13_566 0.0 ?
O1 Y1 O1 Y1 10_557 . . 13_566 -85.0(2) ?
O1 Y1 O1 Y1 3 . . 13_566 146.5(2) ?
O1 Y1 O1 Y1 6_464 . . 13_566 -41.50(10) ?
O1 Y1 O1 Y1 11_567 . . 13_566 70.18(5) ?
O1 Y1 O1 Y1 16_667 . . 13_566 -153.18(17) ?
Na1 Y1 O1 Y1 13_466 . . 13_566 -66.00(13) ?
Na1 Y1 O1 Y1 9_577 . . 13_566 171.52(13) ?
Y1 Y1 O1 Y1 13_466 . . 13_566 -66.00(13) ?
Yb1 Y1 O1 Y1 9_577 . . 13_566 171.52(13) ?
